data_4086463
loop_
_publ_author_name
'Farrell, Wesley S.'
'Yonke, Brendan L.'
'Reeds, Jonathan P.'
'Zavalij, Peter Y.'
'Sita, Lawrence R.'

_publ_section_title
;
 Small-Molecule Activation within the Group 6 Complexes
 (\h5-C5Me5)[N(iPr)C(Me)N(iPr)]M(CO)(L) for M = Mo, W and L = N2, NCMe,
 \h2-Alkene, SMe2, C3H6O
;
_journal_issue 8
_journal_name_full Organometallics
_journal_page_first 1132
_journal_paper_doi 10.1021/acs.organomet.6b00131
_journal_volume 35
_journal_year 2016
_chemical_formula_moiety 'C27 H40 Mo N2 O'
_chemical_formula_sum 'C27 H40 Mo N2 O'
_chemical_formula_weight 504.55
_chemical_name_systematic Mo-complex
_space_group_IT_number 61
_symmetry_cell_setting orthorhombic
_symmetry_space_group_name_Hall '-P 2ac 2ab'
_symmetry_space_group_name_H-M 'P b c a'
_atom_sites_solution_hydrogens geom
_atom_sites_solution_primary direct
_atom_sites_solution_secondary difmap
_audit_creation_method 'SHELXL-97 & ZCIF'
_cell_angle_alpha 90.00
_cell_angle_beta 90.00
_cell_angle_gamma 90.00
_cell_formula_units_Z 8
_cell_length_a 16.8649(14)
_cell_length_b 15.3436(13)
_cell_length_c 19.7758(17)
_cell_measurement_reflns_used 42326
_cell_measurement_temperature 150(2)
_cell_measurement_theta_max 32.3
_cell_measurement_theta_min 2.4
_cell_volume 5117.3(7)
_computing_cell_refinement Apex2
_computing_data_collection 'Apex2 (Bruker, 2010)'
_computing_data_reduction Apex2
_computing_molecular_graphics 'XSHEL (Bruker, 2004)'
_computing_publication_material SHELXL-97
_computing_structure_refinement 'SHELXL-97 (Sheldrick, 2008)'
_computing_structure_solution 'SHELXS-97 (Sheldrick, 2008)'
_diffrn_ambient_temperature 150(2)
_diffrn_detector 'CCD area detector'
_diffrn_detector_area_resol_mean 8.333
_diffrn_detector_type 'Bruker Smart Apex II'
_diffrn_measured_fraction_theta_full 1.000
_diffrn_measured_fraction_theta_max 1.000
_diffrn_measurement_details
;
crystal id     'Sita-Reeds JPR-4-96A 150K'
detect.distance 5.00 cm
total frames    2925
frame size       512 pix
frame width    -0.30 deg
frame time       4.0 sec
total time       5.3 hrs

;
_diffrn_measurement_device_type 'three-circle diffractometer'
_diffrn_measurement_method '\f and \w scans'
_diffrn_measurement_specimen_support 'MiTeGen loop'
_diffrn_orient_matrix_type standard
_diffrn_orient_matrix_UB_11 0.0567328
_diffrn_orient_matrix_UB_12 -0.0225154
_diffrn_orient_matrix_UB_13 -0.0158518
_diffrn_orient_matrix_UB_21 -0.0144201
_diffrn_orient_matrix_UB_22 0.0158105
_diffrn_orient_matrix_UB_23 -0.0474330
_diffrn_orient_matrix_UB_31 0.0286561
_diffrn_orient_matrix_UB_32 0.0525248
_diffrn_orient_matrix_UB_33 0.0074734
_diffrn_radiation_monochromator graphite
_diffrn_radiation_source 'fine-focus sealed tube'
_diffrn_radiation_type MoK\a
_diffrn_radiation_wavelength 0.71073
_diffrn_reflns_av_R_equivalents 0.0219
_diffrn_reflns_av_sigmaI/netI 0.0111
_diffrn_reflns_limit_h_max 23
_diffrn_reflns_limit_h_min -23
_diffrn_reflns_limit_k_max 21
_diffrn_reflns_limit_k_min -21
_diffrn_reflns_limit_l_max 27
_diffrn_reflns_limit_l_min -27
_diffrn_reflns_number 78882
_diffrn_reflns_theta_full 30.00
_diffrn_reflns_theta_max 30.00
_diffrn_reflns_theta_min 2.06
_diffrn_standards_decay_% 0
_exptl_absorpt_coefficient_mu 0.533
_exptl_absorpt_correction_T_max 0.825
_exptl_absorpt_correction_T_min 0.749
_exptl_absorpt_correction_type multi-scan
_exptl_absorpt_process_details 'SADABS (Sheldrick, 2008)'
_exptl_crystal_colour red
_exptl_crystal_density_diffrn 1.310
_exptl_crystal_density_method 'not measured'
_exptl_crystal_description prism
_exptl_crystal_F_000 2128
_exptl_crystal_size_max 0.46
_exptl_crystal_size_mid 0.42
_exptl_crystal_size_min 0.36
_refine_diff_density_max 0.447
_refine_diff_density_min -0.288
_refine_diff_density_rms 0.045
_refine_ls_extinction_method none
_refine_ls_goodness_of_fit_ref 1.000
_refine_ls_hydrogen_treatment mixed
_refine_ls_matrix_type full
_refine_ls_number_parameters 339
_refine_ls_number_reflns 7460
_refine_ls_number_restraints 0
_refine_ls_restrained_S_all 1.000
_refine_ls_R_factor_all 0.0232
_refine_ls_R_factor_gt 0.0199
_refine_ls_shift/su_max 0.001
_refine_ls_shift/su_mean 0.000
_refine_ls_structure_factor_coef Fsqd
_refine_ls_weighting_details 'w=1/[\s^2^(Fo^2^)+(0.016P)^2^+2.8P], P=(max(Fo^2^,0)+2Fc^2^)/3'
_refine_ls_weighting_scheme calc
_refine_ls_wR_factor_gt 0.0458
_refine_ls_wR_factor_ref 0.0471
_reflns_number_gt 6763
_reflns_number_total 7460
_reflns_threshold_expression >2sigma(I)
_cod_data_source_file om6b00131_si_001.cif
_cod_data_source_block cmpd_14
_cod_depositor_comments 'Adding full bibliography for 4086460--4086471.cif.'
_cod_original_sg_symbol_H-M Pbca
_cod_database_code 4086463

loop_
_symmetry_equiv_pos_as_xyz
'x, y, z'
'-x+1/2, -y, z+1/2'
'-x, y+1/2, -z+1/2'
'x+1/2, -y+1/2, -z'
'-x, -y, -z'
'x-1/2, y, -z-1/2'
'x, -y-1/2, z-1/2'
'-x-1/2, y-1/2, z'

loop_
_atom_site_label
_atom_site_type_symbol
_atom_site_fract_x
_atom_site_fract_y
_atom_site_fract_z
_atom_site_U_iso_or_equiv
_atom_site_adp_type
_atom_site_occupancy
_atom_site_symmetry_multiplicity
_atom_site_calc_flag
_atom_site_refinement_flags
Mo1 Mo 0.099026(5) 0.529056(5) 0.213892(4) 0.01831(3) Uani 1 1 d .
C1 C 0.20556(7) 0.55864(8) 0.24474(6) 0.0276(2) Uani 1 1 d .
O1 O 0.26988(5) 0.57590(7) 0.26073(5) 0.0408(2) Uani 1 1 d .
C2 C 0.10288(7) 0.67284(7) 0.23138(6) 0.0243(2) Uani 1 1 d .
H2A H 0.1503(8) 0.7009(9) 0.2479(7) 0.028(3) Uiso 1 1 d .
H2B H 0.0814(8) 0.7015(9) 0.1913(7) 0.029(3) Uiso 1 1 d .
C3 C 0.04967(7) 0.63548(7) 0.28079(5) 0.0234(2) Uani 1 1 d .
H3 H -0.0058(8) 0.6369(9) 0.2708(7) 0.027(3) Uiso 1 1 d .
C4 C 0.06596(7) 0.64073(7) 0.35421(6) 0.0260(2) Uani 1 1 d .
C5 C 0.00372(8) 0.62960(8) 0.40060(6) 0.0327(2) Uani 1 1 d .
H5 H -0.0485 0.6203 0.3842 0.033(4) Uiso 1 1 calc R
C6 C 0.01687(10) 0.63186(9) 0.47005(7) 0.0421(3) Uani 1 1 d .
H6 H -0.0261 0.6226 0.5003 0.054(5) Uiso 1 1 calc R
C7 C 0.09176(10) 0.64748(9) 0.49534(7) 0.0439(3) Uani 1 1 d .
H7 H 0.1008 0.6484 0.5428 0.051(5) Uiso 1 1 calc R
C8 C 0.15360(9) 0.66181(9) 0.45075(7) 0.0385(3) Uani 1 1 d .
H8 H 0.2051 0.6740 0.4677 0.048(5) Uiso 1 1 calc R
C9 C 0.14108(8) 0.65849(8) 0.38133(6) 0.0311(2) Uani 1 1 d .
H9 H 0.1844 0.6685 0.3516 0.037(4) Uiso 1 1 calc R
C10 C 0.05805(6) 0.58367(7) 0.09161(5) 0.02168(19) Uani 1 1 d .
C11 C 0.03875(7) 0.62351(8) 0.02372(6) 0.0298(2) Uani 1 1 d .
H11A H 0.0229 0.5775 -0.0078 0.055(5) Uiso 1 1 calc R
H11B H 0.0856 0.6536 0.0061 0.060(5) Uiso 1 1 calc R
H11C H -0.0048 0.6653 0.0289 0.057(5) Uiso 1 1 calc R
N11 N 0.00749(5) 0.57274(6) 0.14242(5) 0.02102(16) Uani 1 1 d .
C12 C -0.07549(6) 0.60166(7) 0.14464(6) 0.0242(2) Uani 1 1 d .
H12 H -0.0975 0.5782 0.1879 0.023(3) Uiso 1 1 calc R
C13 C -0.08562(8) 0.70111(8) 0.14888(7) 0.0343(3) Uani 1 1 d .
H13A H -0.0553 0.7236 0.1874 0.040(4) Uiso 1 1 calc R
H13B H -0.1419 0.7152 0.1548 0.046(4) Uiso 1 1 calc R
H13C H -0.0661 0.7279 0.1071 0.045(4) Uiso 1 1 calc R
C14 C -0.12869(7) 0.56478(9) 0.08842(6) 0.0319(2) Uani 1 1 d .
H14A H -0.1170 0.5946 0.0458 0.046(4) Uiso 1 1 calc R
H14B H -0.1845 0.5739 0.1004 0.042(4) Uiso 1 1 calc R
H14C H -0.1185 0.5022 0.0833 0.045(4) Uiso 1 1 calc R
N12 N 0.12981(5) 0.55459(6) 0.10867(5) 0.02279(17) Uani 1 1 d .
C15 C 0.20049(7) 0.57440(8) 0.06847(6) 0.0287(2) Uani 1 1 d .
H15 H 0.1851 0.5738 0.0196 0.030(4) Uiso 1 1 calc R
C16 C 0.23324(8) 0.66494(9) 0.08514(7) 0.0381(3) Uani 1 1 d .
H16A H 0.1919 0.7088 0.0777 0.048(5) Uiso 1 1 calc R
H16B H 0.2787 0.6775 0.0559 0.051(5) Uiso 1 1 calc R
H16C H 0.2501 0.6665 0.1326 0.049(5) Uiso 1 1 calc R
C17 C 0.26414(7) 0.50551(10) 0.07918(8) 0.0415(3) Uani 1 1 d .
H17A H 0.2785 0.5033 0.1272 0.053(5) Uiso 1 1 calc R
H17B H 0.3111 0.5203 0.0523 0.050(5) Uiso 1 1 calc R
H17C H 0.2438 0.4485 0.0650 0.055(5) Uiso 1 1 calc R
C20 C 0.02043(6) 0.39654(6) 0.21212(6) 0.0233(2) Uani 1 1 d .
C21 C 0.09606(6) 0.37719(7) 0.18545(6) 0.0253(2) Uani 1 1 d .
C22 C 0.15313(7) 0.39386(7) 0.23737(6) 0.0286(2) Uani 1 1 d .
C23 C 0.11129(7) 0.42457(7) 0.29653(6) 0.0277(2) Uani 1 1 d .
C24 C 0.02890(7) 0.42697(7) 0.27986(6) 0.0248(2) Uani 1 1 d .
C25 C -0.05685(7) 0.38005(7) 0.17759(6) 0.0292(2) Uani 1 1 d .
H25A H -0.0491 0.3811 0.1285 0.042(4) Uiso 1 1 calc R
H25B H -0.0949 0.4253 0.1905 0.038(4) Uiso 1 1 calc R
H25C H -0.0773 0.3229 0.1911 0.053(5) Uiso 1 1 calc R
C26 C 0.11152(8) 0.33949(8) 0.11671(7) 0.0348(3) Uani 1 1 d .
H26A H 0.0777 0.2883 0.1099 0.073(6) Uiso 1 1 calc R
H26B H 0.1673 0.3223 0.1133 0.065(6) Uiso 1 1 calc R
H26C H 0.0996 0.3833 0.0821 0.061(6) Uiso 1 1 calc R
C27 C 0.23771(8) 0.36339(9) 0.23629(9) 0.0438(3) Uani 1 1 d .
H27A H 0.2400 0.3018 0.2494 0.071(6) Uiso 1 1 calc R
H27B H 0.2690 0.3982 0.2681 0.072(6) Uiso 1 1 calc R
H27C H 0.2593 0.3703 0.1906 0.046(5) Uiso 1 1 calc R
C28 C 0.14589(9) 0.43404(8) 0.36620(7) 0.0379(3) Uani 1 1 d .
H28A H 0.1139 0.4753 0.3924 0.051(5) Uiso 1 1 calc R
H28B H 0.2004 0.4557 0.3628 0.054(5) Uiso 1 1 calc R
H28C H 0.1459 0.3772 0.3889 0.051(5) Uiso 1 1 calc R
C29 C -0.03967(8) 0.43981(9) 0.32703(7) 0.0354(3) Uani 1 1 d .
H29A H -0.0663 0.3839 0.3346 0.054(5) Uiso 1 1 calc R
H29B H -0.0772 0.4812 0.3071 0.052(5) Uiso 1 1 calc R
H29C H -0.0203 0.4627 0.3703 0.040(4) Uiso 1 1 calc R

loop_
_atom_site_aniso_label
_atom_site_aniso_U_11
_atom_site_aniso_U_22
_atom_site_aniso_U_33
_atom_site_aniso_U_23
_atom_site_aniso_U_13
_atom_site_aniso_U_12
Mo1 0.01620(4) 0.01579(4) 0.02293(5) -0.00061(3) -0.00066(3) 0.00001(3)
C1 0.0247(5) 0.0284(5) 0.0297(5) -0.0037(4) -0.0014(4) -0.0004(4)
O1 0.0245(4) 0.0512(6) 0.0468(5) -0.0079(5) -0.0080(4) -0.0043(4)
C2 0.0289(5) 0.0175(4) 0.0266(5) -0.0013(4) 0.0002(4) -0.0028(4)
C3 0.0255(5) 0.0191(4) 0.0257(5) -0.0012(4) 0.0010(4) 0.0014(4)
C4 0.0336(6) 0.0177(4) 0.0267(5) -0.0014(4) 0.0023(4) 0.0039(4)
C5 0.0405(7) 0.0247(5) 0.0330(6) -0.0014(5) 0.0080(5) 0.0030(5)
C6 0.0608(9) 0.0331(6) 0.0324(6) 0.0001(5) 0.0143(6) 0.0035(6)
C7 0.0698(10) 0.0364(7) 0.0256(6) -0.0013(5) 0.0000(6) 0.0077(7)
C8 0.0499(8) 0.0340(6) 0.0316(6) -0.0052(5) -0.0072(6) 0.0070(6)
C9 0.0375(6) 0.0281(5) 0.0279(6) -0.0035(4) -0.0009(5) 0.0033(5)
C10 0.0222(4) 0.0186(4) 0.0242(5) -0.0018(4) -0.0005(4) -0.0016(4)
C11 0.0292(5) 0.0329(6) 0.0271(5) 0.0050(5) 0.0000(4) -0.0013(5)
N11 0.0173(4) 0.0208(4) 0.0250(4) 0.0003(3) 0.0002(3) 0.0017(3)
C12 0.0190(4) 0.0241(5) 0.0295(5) 0.0011(4) 0.0004(4) 0.0039(4)
C13 0.0327(6) 0.0258(5) 0.0445(7) 0.0005(5) -0.0003(5) 0.0100(5)
C14 0.0220(5) 0.0388(6) 0.0348(6) -0.0005(5) -0.0050(4) 0.0030(5)
N12 0.0188(4) 0.0246(4) 0.0250(4) -0.0023(3) 0.0021(3) -0.0010(3)
C15 0.0218(5) 0.0356(6) 0.0287(5) -0.0041(5) 0.0046(4) -0.0054(4)
C16 0.0332(6) 0.0390(7) 0.0422(7) -0.0003(6) 0.0050(5) -0.0142(5)
C17 0.0238(6) 0.0475(8) 0.0533(8) -0.0067(7) 0.0116(5) 0.0024(5)
C20 0.0246(5) 0.0150(4) 0.0302(5) 0.0017(4) -0.0010(4) -0.0019(4)
C21 0.0249(5) 0.0171(4) 0.0340(6) -0.0021(4) -0.0016(4) 0.0019(4)
C22 0.0252(5) 0.0193(5) 0.0413(6) 0.0001(4) -0.0060(5) 0.0042(4)
C23 0.0328(6) 0.0184(5) 0.0320(6) 0.0036(4) -0.0073(4) -0.0004(4)
C24 0.0288(5) 0.0176(4) 0.0280(5) 0.0030(4) 0.0006(4) -0.0031(4)
C25 0.0256(5) 0.0241(5) 0.0379(6) 0.0012(4) -0.0029(4) -0.0056(4)
C26 0.0345(6) 0.0279(6) 0.0419(7) -0.0121(5) 0.0035(5) 0.0000(5)
C27 0.0292(6) 0.0358(7) 0.0662(10) -0.0010(7) -0.0099(6) 0.0122(5)
C28 0.0511(8) 0.0274(6) 0.0354(6) 0.0061(5) -0.0162(6) -0.0036(5)
C29 0.0399(7) 0.0315(6) 0.0348(6) -0.0004(5) 0.0107(5) -0.0094(5)

loop_
_atom_type_symbol
_atom_type_description
_atom_type_scat_dispersion_real
_atom_type_scat_dispersion_imag
_atom_type_scat_source
C C 0.0033 0.0016 'International Tables Vol C Tables 4.2.6.8 and 6.1.1.4'
H H 0.0000 0.0000 'International Tables Vol C Tables 4.2.6.8 and 6.1.1.4'
N N 0.0061 0.0033 'International Tables Vol C Tables 4.2.6.8 and 6.1.1.4'
O O 0.0106 0.0060 'International Tables Vol C Tables 4.2.6.8 and 6.1.1.4'
Mo Mo -1.6832 0.6857 'International Tables Vol C Tables 4.2.6.8 and 6.1.1.4'

loop_
_geom_angle_atom_site_label_1
_geom_angle_atom_site_label_2
_geom_angle_atom_site_label_3
_geom_angle
C1 Mo1 N12 92.14(4)
C1 Mo1 N11 140.99(4)
N12 Mo1 N11 59.91(3)
C1 Mo1 C2 72.24(5)
N12 Mo1 C2 87.90(4)
N11 Mo1 C2 79.56(4)
C1 Mo1 C3 89.31(4)
N12 Mo1 C3 121.10(4)
N11 Mo1 C3 84.11(4)
C2 Mo1 C3 37.51(4)
C1 Mo1 C23 81.79(5)
N12 Mo1 C23 141.49(4)
N11 Mo1 C23 137.15(4)
C2 Mo1 C23 125.17(4)
C3 Mo1 C23 96.94(4)
C1 Mo1 C22 77.45(4)
N12 Mo1 C22 105.00(4)
N11 Mo1 C22 132.82(4)
C2 Mo1 C22 147.45(4)
C3 Mo1 C22 132.50(4)
C23 Mo1 C22 36.52(4)
C1 Mo1 C24 116.34(5)
N12 Mo1 C24 140.12(4)
N11 Mo1 C24 101.90(4)
C2 Mo1 C24 125.82(4)
C3 Mo1 C24 88.36(4)
C23 Mo1 C24 35.71(4)
C22 Mo1 C24 59.39(4)
C1 Mo1 C21 108.59(4)
N12 Mo1 C21 87.46(4)
N11 Mo1 C21 97.52(4)
C2 Mo1 C21 175.32(4)
C3 Mo1 C21 146.27(4)
C23 Mo1 C21 59.39(4)
C22 Mo1 C21 35.30(4)
C24 Mo1 C21 58.23(4)
C1 Mo1 C20 134.61(4)
N12 Mo1 C20 105.48(4)
N11 Mo1 C20 82.10(3)
C2 Mo1 C20 147.70(4)
C3 Mo1 C20 114.36(4)
C23 Mo1 C20 58.34(4)
C22 Mo1 C20 57.80(4)
C24 Mo1 C20 34.64(4)
C21 Mo1 C20 34.02(4)
O1 C1 Mo1 177.54(11)
C3 C2 Mo1 72.24(6)
C3 C2 H2A 117.6(8)
Mo1 C2 H2A 121.1(8)
C3 C2 H2B 119.8(8)
Mo1 C2 H2B 107.9(8)
H2A C2 H2B 112.4(11)
C2 C3 C4 121.76(10)
C2 C3 Mo1 70.25(6)
C4 C3 Mo1 123.03(7)
C2 C3 H3 117.3(8)
C4 C3 H3 112.5(8)
Mo1 C3 H3 104.8(8)
C9 C4 C5 116.67(11)
C9 C4 C3 123.61(11)
C5 C4 C3 119.70(11)
C6 C5 C4 121.51(13)
C6 C5 H5 119.2
C4 C5 H5 119.2
C7 C6 C5 120.53(13)
C7 C6 H6 119.7
C5 C6 H6 119.7
C6 C7 C8 119.14(13)
C6 C7 H7 120.4
C8 C7 H7 120.4
C7 C8 C9 120.62(14)
C7 C8 H8 119.7
C9 C8 H8 119.7
C8 C9 C4 121.47(12)
C8 C9 H9 119.3
C4 C9 H9 119.3
N11 C10 N12 110.42(9)
N11 C10 C11 125.80(10)
N12 C10 C11 123.78(10)
C10 C11 H11A 109.5
C10 C11 H11B 109.5
H11A C11 H11B 109.5
C10 C11 H11C 109.5
H11A C11 H11C 109.5
H11B C11 H11C 109.5
C10 N11 C12 126.58(9)
C10 N11 Mo1 94.24(6)
C12 N11 Mo1 137.92(7)
N11 C12 C14 115.05(9)
N11 C12 C13 114.04(9)
C14 C12 C13 109.88(10)
N11 C12 H12 105.7
C14 C12 H12 105.7
C13 C12 H12 105.7
C12 C13 H13A 109.5
C12 C13 H13B 109.5
H13A C13 H13B 109.5
C12 C13 H13C 109.5
H13A C13 H13C 109.5
H13B C13 H13C 109.5
C12 C14 H14A 109.5
C12 C14 H14B 109.5
H14A C14 H14B 109.5
C12 C14 H14C 109.5
H14A C14 H14C 109.5
H14B C14 H14C 109.5
C10 N12 C15 122.13(9)
C10 N12 Mo1 94.91(6)
C15 N12 Mo1 138.52(7)
N12 C15 C17 110.76(10)
N12 C15 C16 111.41(10)
C17 C15 C16 110.24(11)
N12 C15 H15 108.1
C17 C15 H15 108.1
C16 C15 H15 108.1
C15 C16 H16A 109.5
C15 C16 H16B 109.5
H16A C16 H16B 109.5
C15 C16 H16C 109.5
H16A C16 H16C 109.5
H16B C16 H16C 109.5
C15 C17 H17A 109.5
C15 C17 H17B 109.5
H17A C17 H17B 109.5
C15 C17 H17C 109.5
H17A C17 H17C 109.5
H17B C17 H17C 109.5
C21 C20 C24 109.23(10)
C21 C20 C25 125.59(10)
C24 C20 C25 124.94(10)
C21 C20 Mo1 71.84(6)
C24 C20 Mo1 69.97(6)
C25 C20 Mo1 128.70(7)
C20 C21 C22 107.58(10)
C20 C21 C26 125.22(10)
C22 C21 C26 127.04(10)
C20 C21 Mo1 74.14(6)
C22 C21 Mo1 69.13(6)
C26 C21 Mo1 125.71(8)
C21 C22 C23 108.11(10)
C21 C22 C27 124.99(12)
C23 C22 C27 125.24(12)
C21 C22 Mo1 75.57(6)
C23 C22 Mo1 71.19(6)
C27 C22 Mo1 130.63(9)
C24 C23 C22 107.25(10)
C24 C23 C28 125.91(12)
C22 C23 C28 125.73(11)
C24 C23 Mo1 74.36(6)
C22 C23 Mo1 72.29(6)
C28 C23 Mo1 128.25(8)
C20 C24 C23 107.81(10)
C20 C24 C29 123.40(10)
C23 C24 C29 127.61(11)
C20 C24 Mo1 75.39(6)
C23 C24 Mo1 69.93(6)
C29 C24 Mo1 130.12(8)
C20 C25 H25A 109.5
C20 C25 H25B 109.5
H25A C25 H25B 109.5
C20 C25 H25C 109.5
H25A C25 H25C 109.5
H25B C25 H25C 109.5
C21 C26 H26A 109.5
C21 C26 H26B 109.5
H26A C26 H26B 109.5
C21 C26 H26C 109.5
H26A C26 H26C 109.5
H26B C26 H26C 109.5
C22 C27 H27A 109.5
C22 C27 H27B 109.5
H27A C27 H27B 109.5
C22 C27 H27C 109.5
H27A C27 H27C 109.5
H27B C27 H27C 109.5
C23 C28 H28A 109.5
C23 C28 H28B 109.5
H28A C28 H28B 109.5
C23 C28 H28C 109.5
H28A C28 H28C 109.5
H28B C28 H28C 109.5
C24 C29 H29A 109.5
C24 C29 H29B 109.5
H29A C29 H29B 109.5
C24 C29 H29C 109.5
H29A C29 H29C 109.5
H29B C29 H29C 109.5

loop_
_geom_bond_atom_site_label_1
_geom_bond_atom_site_label_2
_geom_bond_distance
Mo1 C1 1.9510(11)
Mo1 N12 2.1801(9)
Mo1 N11 2.1977(9)
Mo1 C2 2.2340(11)
Mo1 C3 2.2605(11)
Mo1 C23 2.2987(11)
Mo1 C22 2.3134(11)
Mo1 C24 2.3567(11)
Mo1 C21 2.3977(11)
Mo1 C20 2.4274(10)
C1 O1 1.1605(14)
C2 C3 1.4451(15)
C2 H2A 0.966(14)
C2 H2B 0.975(14)
C3 C4 1.4799(16)
C3 H3 0.957(14)
C4 C9 1.4026(17)
C4 C5 1.4044(16)
C5 C6 1.3918(19)
C5 H5 0.9500
C6 C7 1.379(2)
C6 H6 0.9500
C7 C8 1.383(2)
C7 H7 0.9500
C8 C9 1.3898(17)
C8 H8 0.9500
C9 H9 0.9500
C10 N11 1.3286(13)
C10 N12 1.3333(13)
C10 C11 1.5107(15)
C11 H11A 0.9800
C11 H11B 0.9800
C11 H11C 0.9800
N11 C12 1.4687(13)
C12 C14 1.5367(16)
C12 C13 1.5376(16)
C12 H12 1.0000
C13 H13A 0.9800
C13 H13B 0.9800
C13 H13C 0.9800
C14 H14A 0.9800
C14 H14B 0.9800
C14 H14C 0.9800
N12 C15 1.4647(14)
C15 C17 1.5213(18)
C15 C16 1.5309(17)
C15 H15 1.0000
C16 H16A 0.9800
C16 H16B 0.9800
C16 H16C 0.9800
C17 H17A 0.9800
C17 H17B 0.9800
C17 H17C 0.9800
C20 C21 1.4117(15)
C20 C24 1.4258(15)
C20 C25 1.4931(15)
C21 C22 1.4305(16)
C21 C26 1.5003(17)
C22 C23 1.4452(17)
C22 C27 1.5012(16)
C23 C24 1.4285(16)
C23 C28 1.5032(17)
C24 C29 1.4987(16)
C25 H25A 0.9800
C25 H25B 0.9800
C25 H25C 0.9800
C26 H26A 0.9800
C26 H26B 0.9800
C26 H26C 0.9800
C27 H27A 0.9800
C27 H27B 0.9800
C27 H27C 0.9800
C28 H28A 0.9800
C28 H28B 0.9800
C28 H28C 0.9800
C29 H29A 0.9800
C29 H29B 0.9800
C29 H29C 0.9800

loop_
_geom_torsion_atom_site_label_1
_geom_torsion_atom_site_label_2
_geom_torsion_atom_site_label_3
_geom_torsion_atom_site_label_4
_geom_torsion
C1 Mo1 C2 C3 -113.37(7)
N12 Mo1 C2 C3 153.71(7)
N11 Mo1 C2 C3 93.93(7)
C23 Mo1 C2 C3 -47.52(8)
C22 Mo1 C2 C3 -91.20(10)
C24 Mo1 C2 C3 -3.28(8)
C20 Mo1 C2 C3 37.49(11)
Mo1 C2 C3 C4 117.32(10)
C1 Mo1 C3 C2 60.96(7)
N12 Mo1 C3 C2 -31.12(8)
N11 Mo1 C3 C2 -80.52(7)
C23 Mo1 C3 C2 142.60(7)
C22 Mo1 C3 C2 133.16(7)
C24 Mo1 C3 C2 177.34(7)
C21 Mo1 C3 C2 -175.25(7)
C20 Mo1 C3 C2 -159.08(6)
C1 Mo1 C3 C4 -54.75(10)
N12 Mo1 C3 C4 -146.83(8)
N11 Mo1 C3 C4 163.77(9)
C2 Mo1 C3 C4 -115.71(12)
C23 Mo1 C3 C4 26.89(10)
C22 Mo1 C3 C4 17.45(12)
C24 Mo1 C3 C4 61.63(9)
C21 Mo1 C3 C4 69.04(12)
C20 Mo1 C3 C4 85.21(10)
C2 C3 C4 C9 -18.67(16)
Mo1 C3 C4 C9 67.24(13)
C2 C3 C4 C5 159.80(10)
Mo1 C3 C4 C5 -114.29(10)
C9 C4 C5 C6 -3.07(17)
C3 C4 C5 C6 178.36(11)
C4 C5 C6 C7 1.7(2)
C5 C6 C7 C8 0.7(2)
C6 C7 C8 C9 -1.5(2)
C7 C8 C9 C4 0.06(19)
C5 C4 C9 C8 2.20(17)
C3 C4 C9 C8 -179.29(11)
N12 C10 N11 C12 175.76(9)
C11 C10 N11 C12 -4.01(17)
N12 C10 N11 Mo1 6.65(9)
C11 C10 N11 Mo1 -173.11(9)
C1 Mo1 N11 C10 45.31(9)
N12 Mo1 N11 C10 -4.40(6)
C2 Mo1 N11 C10 89.25(7)
C3 Mo1 N11 C10 126.88(7)
C23 Mo1 N11 C10 -139.25(7)
C22 Mo1 N11 C10 -86.99(8)
C24 Mo1 N11 C10 -146.05(6)
C21 Mo1 N11 C10 -87.04(6)
C20 Mo1 N11 C10 -117.46(7)
C1 Mo1 N11 C12 -121.60(11)
N12 Mo1 N11 C12 -171.31(11)
C2 Mo1 N11 C12 -77.66(10)
C3 Mo1 N11 C12 -40.03(10)
C23 Mo1 N11 C12 53.84(12)
C22 Mo1 N11 C12 106.10(10)
C24 Mo1 N11 C12 47.04(10)
C21 Mo1 N11 C12 106.05(10)
C20 Mo1 N11 C12 75.63(10)
C10 N11 C12 C14 58.67(14)
Mo1 N11 C12 C14 -137.67(9)
C10 N11 C12 C13 -69.61(14)
Mo1 N11 C12 C13 94.06(12)
N11 C10 N12 C15 -167.09(9)
C11 C10 N12 C15 12.69(16)
N11 C10 N12 Mo1 -6.72(9)
C11 C10 N12 Mo1 173.06(9)
C1 Mo1 N12 C10 -146.89(7)
N11 Mo1 N12 C10 4.39(6)
C2 Mo1 N12 C10 -74.76(7)
C3 Mo1 N12 C10 -56.40(7)
C23 Mo1 N12 C10 133.64(7)
C22 Mo1 N12 C10 135.54(6)
C24 Mo1 N12 C10 75.63(8)
C21 Mo1 N12 C10 104.59(6)
C20 Mo1 N12 C10 75.42(7)
C1 Mo1 N12 C15 7.67(11)
N11 Mo1 N12 C15 158.95(12)
C2 Mo1 N12 C15 79.81(11)
C3 Mo1 N12 C15 98.16(11)
C23 Mo1 N12 C15 -71.80(13)
C22 Mo1 N12 C15 -69.90(11)
C24 Mo1 N12 C15 -129.81(11)
C21 Mo1 N12 C15 -100.85(11)
C20 Mo1 N12 C15 -130.02(11)
C10 N12 C15 C17 -155.36(11)
Mo1 N12 C15 C17 55.00(15)
C10 N12 C15 C16 81.56(13)
Mo1 N12 C15 C16 -68.09(15)
C1 Mo1 C20 C21 -48.61(9)
N12 Mo1 C20 C21 60.51(7)
N11 Mo1 C20 C21 116.21(7)
C2 Mo1 C20 C21 172.04(7)
C3 Mo1 C20 C21 -163.96(7)
C23 Mo1 C20 C21 -81.04(7)
C22 Mo1 C20 C21 -37.71(7)
C24 Mo1 C20 C21 -119.25(10)
C1 Mo1 C20 C24 70.64(9)
N12 Mo1 C20 C24 179.76(6)
N11 Mo1 C20 C24 -124.54(7)
C2 Mo1 C20 C24 -68.71(10)
C3 Mo1 C20 C24 -44.71(7)
C23 Mo1 C20 C24 38.21(7)
C22 Mo1 C20 C24 81.54(7)
C21 Mo1 C20 C24 119.25(10)
C1 Mo1 C20 C25 -170.08(9)
N12 Mo1 C20 C25 -60.96(10)
N11 Mo1 C20 C25 -5.26(10)
C2 Mo1 C20 C25 50.56(14)
C3 Mo1 C20 C25 74.57(11)
C23 Mo1 C20 C25 157.49(12)
C22 Mo1 C20 C25 -159.18(12)
C24 Mo1 C20 C25 119.28(13)
C21 Mo1 C20 C25 -121.47(13)
C24 C20 C21 C22 1.17(12)
C25 C20 C21 C22 -173.53(10)
Mo1 C20 C21 C22 61.42(7)
C24 C20 C21 C26 176.93(11)
C25 C20 C21 C26 2.22(18)
Mo1 C20 C21 C26 -122.83(11)
C24 C20 C21 Mo1 -60.24(7)
C25 C20 C21 Mo1 125.05(10)
C1 Mo1 C21 C20 145.70(7)
N12 Mo1 C21 C20 -122.89(7)
N11 Mo1 C21 C20 -63.69(7)
C3 Mo1 C21 C20 26.96(11)
C23 Mo1 C21 C20 77.67(7)
C22 Mo1 C21 C20 116.38(10)
C24 Mo1 C21 C20 35.69(6)
C1 Mo1 C21 C22 29.32(8)
N12 Mo1 C21 C22 120.72(7)
N11 Mo1 C21 C22 179.93(7)
C3 Mo1 C21 C22 -89.43(9)
C23 Mo1 C21 C22 -38.71(7)
C24 Mo1 C21 C22 -80.70(8)
C20 Mo1 C21 C22 -116.38(10)
C1 Mo1 C21 C26 -92.01(10)
N12 Mo1 C21 C26 -0.60(10)
N11 Mo1 C21 C26 58.60(10)
C3 Mo1 C21 C26 149.25(9)
C23 Mo1 C21 C26 -160.04(11)
C22 Mo1 C21 C26 -121.33(13)
C24 Mo1 C21 C26 157.98(11)
C20 Mo1 C21 C26 122.29(12)
C20 C21 C22 C23 -0.44(12)
C26 C21 C22 C23 -176.09(11)
Mo1 C21 C22 C23 64.25(7)
C20 C21 C22 C27 165.48(12)
C26 C21 C22 C27 -10.18(19)
Mo1 C21 C22 C27 -129.84(13)
C20 C21 C22 Mo1 -64.69(8)
C26 C21 C22 Mo1 119.66(12)
C1 Mo1 C22 C21 -151.61(8)
N12 Mo1 C22 C21 -62.76(7)
N11 Mo1 C22 C21 -0.10(9)
C2 Mo1 C22 C21 -173.21(7)
C3 Mo1 C22 C21 131.14(7)
C23 Mo1 C22 C21 115.26(10)
C24 Mo1 C22 C21 77.10(7)
C20 Mo1 C22 C21 36.32(6)
C1 Mo1 C22 C23 93.14(7)
N12 Mo1 C22 C23 -178.01(6)
N11 Mo1 C22 C23 -115.35(7)
C2 Mo1 C22 C23 71.54(10)
C3 Mo1 C22 C23 15.89(9)
C24 Mo1 C22 C23 -38.15(6)
C21 Mo1 C22 C23 -115.26(10)
C20 Mo1 C22 C23 -78.94(7)
C1 Mo1 C22 C27 -27.59(13)
N12 Mo1 C22 C27 61.26(13)
N11 Mo1 C22 C27 123.92(12)
C2 Mo1 C22 C27 -49.19(17)
C3 Mo1 C22 C27 -104.84(13)
C23 Mo1 C22 C27 -120.73(15)
C24 Mo1 C22 C27 -158.88(14)
C21 Mo1 C22 C27 124.01(16)
C20 Mo1 C22 C27 160.33(14)
C21 C22 C23 C24 -0.45(12)
C27 C22 C23 C24 -166.32(11)
Mo1 C22 C23 C24 66.70(7)
C21 C22 C23 C28 168.05(11)
C27 C22 C23 C28 2.17(19)
Mo1 C22 C23 C28 -124.81(11)
C21 C22 C23 Mo1 -67.15(8)
C27 C22 C23 Mo1 126.98(12)
C1 Mo1 C23 C24 165.65(7)
N12 Mo1 C23 C24 -111.29(8)
N11 Mo1 C23 C24 -11.45(9)
C2 Mo1 C23 C24 104.25(7)
C3 Mo1 C23 C24 77.36(7)
C22 Mo1 C23 C24 -114.37(9)
C21 Mo1 C23 C24 -76.99(7)
C20 Mo1 C23 C24 -37.04(6)
C1 Mo1 C23 C22 -79.98(7)
N12 Mo1 C23 C22 3.08(10)
N11 Mo1 C23 C22 102.92(7)
C2 Mo1 C23 C22 -141.37(7)
C3 Mo1 C23 C22 -168.27(7)
C24 Mo1 C23 C22 114.37(9)
C21 Mo1 C23 C22 37.39(6)
C20 Mo1 C23 C22 77.33(7)
C1 Mo1 C23 C28 41.95(12)
N12 Mo1 C23 C28 125.00(11)
N11 Mo1 C23 C28 -135.16(11)
C2 Mo1 C23 C28 -19.45(13)
C3 Mo1 C23 C28 -46.35(12)
C22 Mo1 C23 C28 121.92(14)
C24 Mo1 C23 C28 -123.70(15)
C21 Mo1 C23 C28 159.31(13)
C20 Mo1 C23 C28 -160.74(13)
C21 C20 C24 C23 -1.46(12)
C25 C20 C24 C23 173.29(10)
Mo1 C20 C24 C23 -62.86(7)
C21 C20 C24 C29 -169.85(10)
C25 C20 C24 C29 4.89(17)
Mo1 C20 C24 C29 128.74(11)
C21 C20 C24 Mo1 61.40(8)
C25 C20 C24 Mo1 -123.85(10)
C22 C23 C24 C20 1.15(12)
C28 C23 C24 C20 -167.31(10)
Mo1 C23 C24 C20 66.46(7)
C22 C23 C24 C29 168.92(11)
C28 C23 C24 C29 0.45(19)
Mo1 C23 C24 C29 -125.77(11)
C22 C23 C24 Mo1 -65.31(8)
C28 C23 C24 Mo1 126.23(11)
C1 Mo1 C24 C20 -131.46(7)
N12 Mo1 C24 C20 -0.36(9)
N11 Mo1 C24 C20 56.49(7)
C2 Mo1 C24 C20 142.12(6)
C3 Mo1 C24 C20 140.12(7)
C23 Mo1 C24 C20 -115.57(10)
C22 Mo1 C24 C20 -76.53(7)
C21 Mo1 C24 C20 -35.04(6)
C1 Mo1 C24 C23 -15.88(8)
N12 Mo1 C24 C23 115.21(7)
N11 Mo1 C24 C23 172.07(6)
C2 Mo1 C24 C23 -102.30(7)
C3 Mo1 C24 C23 -104.30(7)
C22 Mo1 C24 C23 39.04(7)
C21 Mo1 C24 C23 80.53(7)
C20 Mo1 C24 C23 115.57(10)
C1 Mo1 C24 C29 106.92(11)
N12 Mo1 C24 C29 -121.98(10)
N11 Mo1 C24 C29 -65.12(11)
C2 Mo1 C24 C29 20.50(13)
C3 Mo1 C24 C29 18.50(11)
C23 Mo1 C24 C29 122.81(14)
C22 Mo1 C24 C29 161.85(12)
C21 Mo1 C24 C29 -156.66(12)
C20 Mo1 C24 C29 -121.62(14)
